data_7251227
loop_
_publ_author_name
'Yang, Shaoxiong'
'Zhu, Yanren'
'Pu, Enfan'
'Jiang, Piaopiao'
'Li, Xiong'
'Zhang, Hongbin'
'Chen, Jingbo'

_publ_section_title
;
 Linear paired electrolysis enabled dearomative [3 + 2] cycloadditions of
 indoles and benzofurans with vinyl azides
;
_journal_issue 1
_journal_name_full 'Green Chemistry'
_journal_page_first 343
_journal_page_last 350
_journal_paper_doi 10.1039/D5GC04148A
_journal_volume 28
_journal_year 2026
_chemical_formula_moiety 'C20 H19 N O'
_chemical_formula_sum 'C20 H19 N O'
_chemical_formula_weight 289.36
_space_group_crystal_system monoclinic
_space_group_IT_number 14
_space_group_name_Hall '-P 2ybc'
_space_group_name_H-M_alt 'P 1 21/c 1'
_atom_sites_solution_hydrogens geom
_atom_sites_solution_primary direct
_audit_creation_date 2025-04-09
_audit_creation_method
;
FinalCif V89 by Daniel Kratzert, Freiburg 2025,
https://dkratzert.de/finalcif.html
;
_audit_update_record
;
2025-06-07 deposited with the CCDC.	2025-10-30 downloaded from the CCDC.
;
_cell_angle_alpha 90
_cell_angle_beta 117.2320(10)
_cell_angle_gamma 90
_cell_formula_units_Z 8
_cell_length_a 18.0371(7)
_cell_length_b 10.3994(4)
_cell_length_c 17.8291(6)
_cell_measurement_reflns_used 9928
_cell_measurement_temperature 100.00
_cell_measurement_theta_max 27.52
_cell_measurement_theta_min 2.33
_cell_volume 2973.62(19)
_computing_cell_refinement 'SAINT V8.40B'
_computing_data_reduction 'SAINT V8.40B'
_computing_molecular_graphics 'Olex2 1.5 (Dolomanov et al., 2009)'
_computing_publication_material 'Olex2 1.5 (Dolomanov et al., 2009)'
_computing_structure_refinement 'SHELXL 2018/3 (Sheldrick, 2015)'
_computing_structure_solution 'SHELXT 2018/2 (Sheldrick, 2018)'
_diffrn_ambient_environment N~2~
_diffrn_ambient_temperature 100.00
_diffrn_detector CPAD
_diffrn_detector_area_resol_mean 7.41
_diffrn_detector_type 'Bruker PHOTON'
_diffrn_measured_fraction_theta_full 0.999
_diffrn_measured_fraction_theta_max 0.997
_diffrn_measurement_device 'three-circle diffractometer'
_diffrn_measurement_device_type 'Bruker D8 VENTURE dual wavelength Mo/Cu'
_diffrn_measurement_method '\w and \f scans'
_diffrn_measurement_specimen_support 'MiTeGen micromount'
_diffrn_radiation_monochromator 'mirror optics'
_diffrn_radiation_probe x-ray
_diffrn_radiation_type MoK\a
_diffrn_radiation_wavelength 0.71073
_diffrn_reflns_av_R_equivalents 0.0625
_diffrn_reflns_av_unetI/netI 0.0379
_diffrn_reflns_Laue_measured_fraction_full 0.999
_diffrn_reflns_Laue_measured_fraction_max 0.997
_diffrn_reflns_limit_h_max 23
_diffrn_reflns_limit_h_min -23
_diffrn_reflns_limit_k_max 13
_diffrn_reflns_limit_k_min -13
_diffrn_reflns_limit_l_max 23
_diffrn_reflns_limit_l_min -23
_diffrn_reflns_number 41911
_diffrn_reflns_point_group_measured_fraction_full 0.999
_diffrn_reflns_point_group_measured_fraction_max 0.997
_diffrn_reflns_theta_full 25.242
_diffrn_reflns_theta_max 27.539
_diffrn_reflns_theta_min 2.287
_diffrn_source 'microfocus sealed X-ray tube'
_diffrn_source_current 1.4
_diffrn_source_power 0.07
_diffrn_source_type 'Incoatec I\ms'
_diffrn_source_voltage 50.0
_diffrn_standards_number 0
_exptl_absorpt_coefficient_mu 0.079
_exptl_absorpt_correction_T_max 0.7456
_exptl_absorpt_correction_T_min 0.6572
_exptl_absorpt_correction_type multi-scan
_exptl_absorpt_process_details
;
SADABS-2016/2 (Bruker,2016/2) was used for absorption correction.
wR2(int) was 0.1301 before and 0.0670 after correction.
The Ratio of minimum to maximum transmission is 0.8814.
The \l/2 correction factor is Not present.
;
_exptl_crystal_colour colourless
_exptl_crystal_colour_primary colourless
_exptl_crystal_density_diffrn 1.293
_exptl_crystal_description block
_exptl_crystal_F_000 1232
_exptl_crystal_size_max 0.21
_exptl_crystal_size_mid 0.2
_exptl_crystal_size_min 0.17
_refine_diff_density_max 0.324
_refine_diff_density_min -0.254
_refine_diff_density_rms 0.052
_refine_ls_extinction_method none
_refine_ls_goodness_of_fit_ref 1.051
_refine_ls_hydrogen_treatment constr
_refine_ls_matrix_type full
_refine_ls_number_parameters 397
_refine_ls_number_reflns 6844
_refine_ls_number_restraints 0
_refine_ls_restrained_S_all 1.051
_refine_ls_R_factor_all 0.0691
_refine_ls_R_factor_gt 0.0507
_refine_ls_shift/su_max 0.001
_refine_ls_shift/su_mean 0.000
_refine_ls_structure_factor_coef Fsqd
_refine_ls_weighting_details 'w=1/[\s^2^(Fo^2^)+(0.0407P)^2^+1.9519P] where P=(Fo^2^+2Fc^2^)/3'
_refine_ls_weighting_scheme calc
_refine_ls_wR_factor_gt 0.1077
_refine_ls_wR_factor_ref 0.1193
_reflns_Friedel_coverage 0.000
_reflns_number_gt 5494
_reflns_number_total 6844
_reflns_threshold_expression 'I > 2\s(I)'
_cod_data_source_file d5gc04148a2.cif
_cod_data_source_block 1_CCDC3
_cod_depositor_comments 'Adding full bibliography for 7251224--7251227.cif.'
_cod_original_cell_volume 2973.61(19)
_cod_original_sg_symbol_H-M 'P 21/c'
_cod_database_code 7251227
_shelx_shelxl_version_number 2018/3
_olex2_refinement_description
;
1. Fixed Uiso
 At 1.2 times of:
  All C(H) groups, All C(H,H) groups
2.a Secondary CH2 refined with riding coordinates:
 C8(H8A,H8B), C10(H10A,H10B), C11(H11A,H11B), C12(H12A,H12B), C13(H13A,H13B),
 C28(H28A,H28B), C30(H30A,H30B), C31(H31A,H31B), C32(H32A,H32B), C33(H33A,H33B)
2.b Aromatic/amide H refined with riding coordinates:
 C2(H2), C3(H3), C4(H4), C5(H5), C6(H6), C16(H16), C17(H17), C18(H18),
 C19(H19), C22(H22), C23(H23), C24(H24), C25(H25), C26(H26), C36(H36), C37(H37),
  C38(H38), C39(H39)
;
_olex2_submission_special_instructions 'No special instructions were received'
_shelx_space_group_comment
;
The symmetry employed for this shelxl refinement is uniquely defined
by the following loop, which should always be used as a source of
symmetry information in preference to the above space-group names.
They are only intended as comments.
;
_shelx_estimated_absorpt_t_min 0.984
_shelx_estimated_absorpt_t_max 0.987
_olex2_diffrn_ambient_temperature_device 'Oxford Cryostream 800'

loop_
_space_group_symop_operation_xyz
'x, y, z'
'-x, y+1/2, -z+1/2'
'-x, -y, -z'
'x, -y-1/2, z-1/2'

loop_
_atom_site_label
_atom_site_type_symbol
_atom_site_fract_x
_atom_site_fract_y
_atom_site_fract_z
_atom_site_U_iso_or_equiv
_atom_site_adp_type
_atom_site_occupancy
_atom_site_site_symmetry_order
_atom_site_calc_flag
_atom_site_refinement_flags_posn
_atom_site_refinement_flags_adp
_atom_site_refinement_flags_occupancy
_atom_site_disorder_assembly
_atom_site_disorder_group
O1 O 0.47892(7) 0.35930(11) 0.27270(7) 0.0206(2) Uani 1 1 d . . . . .
N1 N 0.29055(8) 0.35665(12) 0.16943(8) 0.0172(3) Uani 1 1 d . . . . .
C1 C 0.26431(9) 0.58175(15) 0.13115(9) 0.0177(3) Uani 1 1 d . . . . .
C2 C 0.20049(9) 0.59345(15) 0.15489(9) 0.0194(3) Uani 1 1 d . . . . .
H2 H 0.186007 0.521794 0.178551 0.023 Uiso 1 1 calc R U . . .
C3 C 0.15847(10) 0.70866(16) 0.14408(10) 0.0215(3) Uani 1 1 d . . . . .
H3 H 0.115868 0.716006 0.161121 0.026 Uiso 1 1 calc R U . . .
C4 C 0.17825(10) 0.81396(16) 0.10835(10) 0.0242(3) Uani 1 1 d . . . . .
H4 H 0.149882 0.893330 0.101889 0.029 Uiso 1 1 calc R U . . .
C5 C 0.23947(11) 0.80250(16) 0.08226(11) 0.0268(4) Uani 1 1 d . . . . .
H5 H 0.251869 0.873292 0.056229 0.032 Uiso 1 1 calc R U . . .
C6 C 0.28284(10) 0.68737(16) 0.09414(11) 0.0242(4) Uani 1 1 d . . . . .
H6 H 0.325370 0.680515 0.076962 0.029 Uiso 1 1 calc R U . . .
C7 C 0.31274(9) 0.46093(15) 0.14668(9) 0.0174(3) Uani 1 1 d . . . . .
C8 C 0.39188(9) 0.45158(15) 0.13658(10) 0.0197(3) Uani 1 1 d . . . . .
H8A H 0.379188 0.446482 0.076445 0.024 Uiso 1 1 calc R U . . .
H8B H 0.429535 0.525285 0.163365 0.024 Uiso 1 1 calc R U . . .
C9 C 0.42872(9) 0.32687(15) 0.18260(9) 0.0179(3) Uani 1 1 d . . . . .
C10 C 0.48415(9) 0.24964(16) 0.15518(10) 0.0211(3) Uani 1 1 d . . . . .
H10A H 0.521358 0.193366 0.202163 0.025 Uiso 1 1 calc R U . . .
H10B H 0.519540 0.309422 0.142335 0.025 Uiso 1 1 calc R U . . .
C11 C 0.43285(10) 0.16707(16) 0.07744(10) 0.0219(3) Uani 1 1 d . . . . .
H11A H 0.399015 0.223343 0.028913 0.026 Uiso 1 1 calc R U . . .
H11B H 0.470731 0.115962 0.062835 0.026 Uiso 1 1 calc R U . . .
C12 C 0.37561(10) 0.07702(15) 0.09464(10) 0.0214(3) Uani 1 1 d . . . . .
H12A H 0.408834 0.024790 0.145542 0.026 Uiso 1 1 calc R U . . .
H12B H 0.346828 0.017933 0.046311 0.026 Uiso 1 1 calc R U . . .
C13 C 0.31144(9) 0.15692(15) 0.10794(10) 0.0195(3) Uani 1 1 d . . . . .
H13A H 0.275830 0.203645 0.055200 0.023 Uiso 1 1 calc R U . . .
H13B H 0.275157 0.098589 0.120478 0.023 Uiso 1 1 calc R U . . .
C14 C 0.35213(9) 0.25364(15) 0.17982(9) 0.0170(3) Uani 1 1 d . . . . .
C15 C 0.38813(9) 0.19934(15) 0.26802(10) 0.0187(3) Uani 1 1 d . . . . .
C16 C 0.36100(10) 0.10371(15) 0.30394(10) 0.0221(3) Uani 1 1 d . . . . .
H16 H 0.313051 0.053790 0.270310 0.027 Uiso 1 1 calc R U . . .
C17 C 0.40576(11) 0.08266(17) 0.39048(11) 0.0273(4) Uani 1 1 d . . . . .
H17 H 0.388196 0.017669 0.416300 0.033 Uiso 1 1 calc R U . . .
C18 C 0.47580(11) 0.15586(17) 0.43929(10) 0.0279(4) Uani 1 1 d . . . . .
H18 H 0.505043 0.140447 0.498287 0.034 Uiso 1 1 calc R U . . .
C19 C 0.50446(10) 0.25159(17) 0.40401(10) 0.0244(4) Uani 1 1 d . . . . .
H19 H 0.552422 0.301572 0.437512 0.029 Uiso 1 1 calc R U . . .
C20 C 0.45944(10) 0.27002(15) 0.31767(10) 0.0194(3) Uani 1 1 d . . . . .
O2 O 0.01870(6) 0.91552(10) 0.22397(6) 0.0174(2) Uani 1 1 d . . . . .
N2 N 0.20727(8) 0.90626(12) 0.33745(8) 0.0161(3) Uani 1 1 d . . . . .
C21 C 0.22720(9) 0.67636(14) 0.36060(9) 0.0168(3) Uani 1 1 d . . . . .
C22 C 0.30398(9) 0.67437(15) 0.35901(10) 0.0209(3) Uani 1 1 d . . . . .
H22 H 0.329380 0.752723 0.355642 0.025 Uiso 1 1 calc R U . . .
C23 C 0.34314(10) 0.55809(16) 0.36234(10) 0.0229(3) Uani 1 1 d . . . . .
H23 H 0.395094 0.557334 0.360795 0.027 Uiso 1 1 calc R U . . .
C24 C 0.30701(10) 0.44256(15) 0.36793(10) 0.0213(3) Uani 1 1 d . . . . .
H24 H 0.333993 0.363235 0.369988 0.026 Uiso 1 1 calc R U . . .
C25 C 0.23140(10) 0.44416(15) 0.37045(10) 0.0217(3) Uani 1 1 d . . . . .
H25 H 0.206570 0.365694 0.374632 0.026 Uiso 1 1 calc R U . . .
C26 C 0.19178(10) 0.56020(15) 0.36689(10) 0.0189(3) Uani 1 1 d . . . . .
H26 H 0.139984 0.560445 0.368761 0.023 Uiso 1 1 calc R U . . .
C27 C 0.18094(9) 0.79792(14) 0.35047(9) 0.0166(3) Uani 1 1 d . . . . .
C28 C 0.09846(9) 0.80280(14) 0.35409(10) 0.0184(3) Uani 1 1 d . . . . .
H28A H 0.060591 0.733045 0.320207 0.022 Uiso 1 1 calc R U . . .
H28B H 0.106818 0.797064 0.412874 0.022 Uiso 1 1 calc R U . . .
C29 C 0.06552(9) 0.93354(14) 0.31617(9) 0.0157(3) Uani 1 1 d . . . . .
C30 C 0.00818(9) 1.00222(15) 0.34484(10) 0.0182(3) Uani 1 1 d . . . . .
H30A H -0.030266 0.938785 0.349817 0.022 Uiso 1 1 calc R U . . .
H30B H -0.025868 1.066185 0.301635 0.022 Uiso 1 1 calc R U . . .
C31 C 0.05677(10) 1.07036(16) 0.42960(10) 0.0211(3) Uani 1 1 d . . . . .
H31A H 0.017600 1.116463 0.444913 0.025 Uiso 1 1 calc R U . . .
H31B H 0.087497 1.006254 0.474168 0.025 Uiso 1 1 calc R U . . .
C32 C 0.11811(10) 1.16577(15) 0.42327(10) 0.0203(3) Uani 1 1 d . . . . .
H32A H 0.145639 1.216131 0.476102 0.024 Uiso 1 1 calc R U . . .
H32B H 0.087812 1.226285 0.376161 0.024 Uiso 1 1 calc R U . . .
C33 C 0.18380(9) 1.09266(14) 0.40822(9) 0.0171(3) Uani 1 1 d . . . . .
H33A H 0.216763 1.037846 0.457859 0.021 Uiso 1 1 calc R U . . .
H33B H 0.222362 1.155297 0.402729 0.021 Uiso 1 1 calc R U . . .
C34 C 0.14568(9) 1.00808(14) 0.32904(9) 0.0153(3) Uani 1 1 d . . . . .
C35 C 0.11580(9) 1.07424(14) 0.24453(9) 0.0150(3) Uani 1 1 d . . . . .
C36 C 0.14848(9) 1.17323(14) 0.21660(10) 0.0169(3) Uani 1 1 d . . . . .
H36 H 0.197535 1.217040 0.254754 0.020 Uiso 1 1 calc R U . . .
C37 C 0.10800(10) 1.20744(15) 0.13134(10) 0.0192(3) Uani 1 1 d . . . . .
H37 H 0.129475 1.275349 0.111324 0.023 Uiso 1 1 calc R U . . .
C38 C 0.03649(10) 1.14255(15) 0.07573(10) 0.0201(3) Uani 1 1 d . . . . .
H38 H 0.009712 1.166962 0.017992 0.024 Uiso 1 1 calc R U . . .
C39 C 0.00313(9) 1.04230(15) 0.10284(9) 0.0185(3) Uani 1 1 d . . . . .
H39 H -0.045532 0.997549 0.064777 0.022 Uiso 1 1 calc R U . . .
C40 C 0.04407(9) 1.01104(14) 0.18757(9) 0.0162(3) Uani 1 1 d . . . . .

loop_
_atom_site_aniso_label
_atom_site_aniso_U_11
_atom_site_aniso_U_22
_atom_site_aniso_U_33
_atom_site_aniso_U_23
_atom_site_aniso_U_13
_atom_site_aniso_U_12
O1 0.0184(5) 0.0245(6) 0.0167(5) -0.0017(5) 0.0061(4) -0.0027(5)
N1 0.0165(6) 0.0166(6) 0.0176(6) 0.0005(5) 0.0070(5) 0.0007(5)
C1 0.0178(7) 0.0170(7) 0.0158(7) -0.0004(6) 0.0055(6) -0.0005(6)
C2 0.0187(7) 0.0202(8) 0.0179(7) 0.0020(6) 0.0070(6) -0.0011(6)
C3 0.0180(7) 0.0245(8) 0.0207(8) 0.0009(7) 0.0077(6) 0.0006(6)
C4 0.0239(8) 0.0183(8) 0.0261(8) 0.0001(7) 0.0077(7) 0.0031(7)
C5 0.0317(9) 0.0169(8) 0.0340(9) 0.0043(7) 0.0168(8) -0.0011(7)
C6 0.0266(8) 0.0206(8) 0.0297(9) 0.0025(7) 0.0165(7) -0.0006(7)
C7 0.0171(7) 0.0192(7) 0.0149(7) -0.0006(6) 0.0063(6) -0.0023(6)
C8 0.0183(7) 0.0205(8) 0.0214(8) 0.0008(6) 0.0101(6) -0.0022(6)
C9 0.0161(7) 0.0214(8) 0.0152(7) -0.0005(6) 0.0063(6) -0.0008(6)
C10 0.0165(7) 0.0274(8) 0.0203(8) 0.0002(7) 0.0091(6) 0.0014(6)
C11 0.0209(8) 0.0271(8) 0.0196(8) 0.0006(7) 0.0108(6) 0.0046(7)
C12 0.0232(8) 0.0200(8) 0.0193(8) -0.0001(6) 0.0082(6) 0.0030(6)
C13 0.0172(7) 0.0186(8) 0.0203(8) 0.0007(6) 0.0064(6) 0.0007(6)
C14 0.0145(7) 0.0181(7) 0.0190(7) 0.0003(6) 0.0081(6) 0.0006(6)
C15 0.0181(7) 0.0195(8) 0.0204(7) 0.0016(6) 0.0104(6) 0.0050(6)
C16 0.0242(8) 0.0192(8) 0.0268(8) 0.0049(7) 0.0151(7) 0.0074(6)
C17 0.0345(9) 0.0256(9) 0.0295(9) 0.0105(7) 0.0212(8) 0.0127(7)
C18 0.0348(9) 0.0327(9) 0.0185(8) 0.0077(7) 0.0141(7) 0.0178(8)
C19 0.0225(8) 0.0295(9) 0.0191(8) -0.0025(7) 0.0077(7) 0.0092(7)
C20 0.0203(7) 0.0200(8) 0.0201(8) 0.0018(6) 0.0110(6) 0.0060(6)
O2 0.0177(5) 0.0168(5) 0.0168(5) -0.0020(4) 0.0070(4) -0.0031(4)
N2 0.0159(6) 0.0136(6) 0.0179(6) 0.0001(5) 0.0070(5) 0.0009(5)
C21 0.0185(7) 0.0147(7) 0.0163(7) -0.0003(6) 0.0073(6) 0.0002(6)
C22 0.0176(7) 0.0184(8) 0.0247(8) 0.0005(6) 0.0079(6) -0.0011(6)
C23 0.0178(7) 0.0261(8) 0.0238(8) 0.0000(7) 0.0086(6) 0.0037(7)
C24 0.0248(8) 0.0194(8) 0.0189(7) 0.0020(6) 0.0094(6) 0.0074(7)
C25 0.0287(8) 0.0139(7) 0.0235(8) 0.0018(6) 0.0127(7) 0.0015(6)
C26 0.0215(7) 0.0159(7) 0.0213(8) 0.0020(6) 0.0116(6) 0.0015(6)
C27 0.0160(7) 0.0156(7) 0.0169(7) 0.0002(6) 0.0064(6) 0.0005(6)
C28 0.0186(7) 0.0142(7) 0.0240(8) 0.0007(6) 0.0112(6) -0.0012(6)
C29 0.0154(7) 0.0147(7) 0.0157(7) -0.0014(6) 0.0059(6) -0.0011(6)
C30 0.0169(7) 0.0181(7) 0.0206(7) 0.0004(6) 0.0094(6) 0.0008(6)
C31 0.0211(8) 0.0247(8) 0.0192(7) -0.0013(7) 0.0106(6) 0.0025(7)
C32 0.0216(8) 0.0184(7) 0.0188(7) -0.0045(6) 0.0075(6) 0.0008(6)
C33 0.0166(7) 0.0155(7) 0.0172(7) -0.0007(6) 0.0059(6) -0.0001(6)
C34 0.0151(7) 0.0127(7) 0.0178(7) 0.0005(6) 0.0074(6) -0.0003(6)
C35 0.0152(7) 0.0146(7) 0.0158(7) -0.0010(6) 0.0076(6) 0.0027(6)
C36 0.0174(7) 0.0133(7) 0.0214(7) -0.0017(6) 0.0102(6) 0.0005(6)
C37 0.0235(8) 0.0174(7) 0.0214(8) 0.0020(6) 0.0144(7) 0.0033(6)
C38 0.0237(8) 0.0220(8) 0.0164(7) 0.0005(6) 0.0108(6) 0.0058(6)
C39 0.0170(7) 0.0195(8) 0.0174(7) -0.0051(6) 0.0067(6) 0.0012(6)
C40 0.0178(7) 0.0130(7) 0.0209(7) -0.0019(6) 0.0116(6) 0.0015(6)

loop_
_atom_type_symbol
_atom_type_description
_atom_type_scat_dispersion_real
_atom_type_scat_dispersion_imag
_atom_type_scat_source
C C 0.0033 0.0016 'International Tables Vol C Tables 4.2.6.8 and 6.1.1.4'
H H 0.0000 0.0000 'International Tables Vol C Tables 4.2.6.8 and 6.1.1.4'
N N 0.0061 0.0033 'International Tables Vol C Tables 4.2.6.8 and 6.1.1.4'
O O 0.0106 0.0060 'International Tables Vol C Tables 4.2.6.8 and 6.1.1.4'

loop_
_geom_angle_atom_site_label_1
_geom_angle_atom_site_label_2
_geom_angle_atom_site_label_3
_geom_angle
_geom_angle_site_symmetry_1
_geom_angle_site_symmetry_3
_geom_angle_publ_flag
C20 O1 C9 106.70(11) . . ?
C7 N1 C14 108.87(12) . . ?
C2 C1 C7 120.83(13) . . ?
C6 C1 C2 118.74(14) . . ?
C6 C1 C7 120.42(14) . . ?
C1 C2 H2 119.8 . . ?
C3 C2 C1 120.43(14) . . ?
C3 C2 H2 119.8 . . ?
C2 C3 H3 119.8 . . ?
C2 C3 C4 120.40(15) . . ?
C4 C3 H3 119.8 . . ?
C3 C4 H4 120.1 . . ?
C5 C4 C3 119.74(15) . . ?
C5 C4 H4 120.1 . . ?
C4 C5 H5 120.0 . . ?
C4 C5 C6 120.10(15) . . ?
C6 C5 H5 120.0 . . ?
C1 C6 H6 119.7 . . ?
C5 C6 C1 120.55(15) . . ?
C5 C6 H6 119.7 . . ?
N1 C7 C1 122.18(13) . . ?
N1 C7 C8 115.36(13) . . ?
C1 C7 C8 122.46(13) . . ?
C7 C8 H8A 111.5 . . ?
C7 C8 H8B 111.5 . . ?
H8A C8 H8B 109.4 . . ?
C9 C8 C7 101.14(12) . . ?
C9 C8 H8A 111.5 . . ?
C9 C8 H8B 111.5 . . ?
O1 C9 C8 106.98(12) . . ?
O1 C9 C10 107.63(12) . . ?
O1 C9 C14 103.85(11) . . ?
C8 C9 C10 117.77(13) . . ?
C8 C9 C14 103.78(12) . . ?
C10 C9 C14 115.70(13) . . ?
C9 C10 H10A 109.2 . . ?
C9 C10 H10B 109.2 . . ?
C9 C10 C11 111.84(12) . . ?
H10A C10 H10B 107.9 . . ?
C11 C10 H10A 109.2 . . ?
C11 C10 H10B 109.2 . . ?
C10 C11 H11A 109.6 . . ?
C10 C11 H11B 109.6 . . ?
H11A C11 H11B 108.1 . . ?
C12 C11 C10 110.30(13) . . ?
C12 C11 H11A 109.6 . . ?
C12 C11 H11B 109.6 . . ?
C11 C12 H12A 109.9 . . ?
C11 C12 H12B 109.9 . . ?
C11 C12 C13 109.12(13) . . ?
H12A C12 H12B 108.3 . . ?
C13 C12 H12A 109.9 . . ?
C13 C12 H12B 109.9 . . ?
C12 C13 H13A 109.1 . . ?
C12 C13 H13B 109.1 . . ?
H13A C13 H13B 107.9 . . ?
C14 C13 C12 112.39(12) . . ?
C14 C13 H13A 109.1 . . ?
C14 C13 H13B 109.1 . . ?
N1 C14 C9 104.58(12) . . ?
N1 C14 C13 108.90(12) . . ?
N1 C14 C15 109.80(12) . . ?
C13 C14 C9 115.29(12) . . ?
C15 C14 C9 101.37(12) . . ?
C15 C14 C13 116.12(13) . . ?
C16 C15 C14 132.41(15) . . ?
C16 C15 C20 120.23(15) . . ?
C20 C15 C14 107.28(13) . . ?
C15 C16 H16 120.8 . . ?
C15 C16 C17 118.42(16) . . ?
C17 C16 H16 120.8 . . ?
C16 C17 H17 119.7 . . ?
C18 C17 C16 120.54(16) . . ?
C18 C17 H17 119.7 . . ?
C17 C18 H18 119.1 . . ?
C17 C18 C19 121.78(15) . . ?
C19 C18 H18 119.1 . . ?
C18 C19 H19 121.7 . . ?
C20 C19 C18 116.69(16) . . ?
C20 C19 H19 121.7 . . ?
O1 C20 C15 113.24(13) . . ?
O1 C20 C19 124.43(15) . . ?
C19 C20 C15 122.33(15) . . ?
C40 O2 C29 106.84(11) . . ?
C27 N2 C34 108.71(12) . . ?
C22 C21 C27 121.24(14) . . ?
C26 C21 C22 118.89(14) . . ?
C26 C21 C27 119.76(13) . . ?
C21 C22 H22 120.0 . . ?
C23 C22 C21 120.09(15) . . ?
C23 C22 H22 120.0 . . ?
C22 C23 H23 119.7 . . ?
C22 C23 C24 120.61(14) . . ?
C24 C23 H23 119.7 . . ?
C23 C24 H24 120.3 . . ?
C25 C24 C23 119.49(15) . . ?
C25 C24 H24 120.3 . . ?
C24 C25 H25 119.9 . . ?
C24 C25 C26 120.17(15) . . ?
C26 C25 H25 119.9 . . ?
C21 C26 H26 119.6 . . ?
C25 C26 C21 120.74(14) . . ?
C25 C26 H26 119.6 . . ?
N2 C27 C21 122.48(13) . . ?
N2 C27 C28 115.39(13) . . ?
C21 C27 C28 122.13(13) . . ?
C27 C28 H28A 111.4 . . ?
C27 C28 H28B 111.4 . . ?
H28A C28 H28B 109.3 . . ?
C29 C28 C27 101.71(12) . . ?
C29 C28 H28A 111.4 . . ?
C29 C28 H28B 111.4 . . ?
O2 C29 C28 106.91(11) . . ?
O2 C29 C30 107.61(11) . . ?
O2 C29 C34 104.23(11) . . ?
C28 C29 C30 117.32(12) . . ?
C28 C29 C34 103.43(11) . . ?
C30 C29 C34 116.27(12) . . ?
C29 C30 H30A 109.2 . . ?
C29 C30 H30B 109.2 . . ?
C29 C30 C31 112.21(12) . . ?
H30A C30 H30B 107.9 . . ?
C31 C30 H30A 109.2 . . ?
C31 C30 H30B 109.2 . . ?
C30 C31 H31A 109.8 . . ?
C30 C31 H31B 109.8 . . ?
H31A C31 H31B 108.2 . . ?
C32 C31 C30 109.55(12) . . ?
C32 C31 H31A 109.8 . . ?
C32 C31 H31B 109.8 . . ?
C31 C32 H32A 109.8 . . ?
C31 C32 H32B 109.8 . . ?
C31 C32 C33 109.57(13) . . ?
H32A C32 H32B 108.2 . . ?
C33 C32 H32A 109.8 . . ?
C33 C32 H32B 109.8 . . ?
C32 C33 H33A 109.0 . . ?
C32 C33 H33B 109.0 . . ?
C32 C33 C34 112.91(12) . . ?
H33A C33 H33B 107.8 . . ?
C34 C33 H33A 109.0 . . ?
C34 C33 H33B 109.0 . . ?
N2 C34 C29 105.02(11) . . ?
N2 C34 C33 108.37(11) . . ?
N2 C34 C35 109.41(11) . . ?
C33 C34 C29 114.50(12) . . ?
C35 C34 C29 101.27(11) . . ?
C35 C34 C33 117.47(12) . . ?
C36 C35 C34 132.73(14) . . ?
C36 C35 C40 119.64(14) . . ?
C40 C35 C34 107.49(13) . . ?
C35 C36 H36 120.6 . . ?
C35 C36 C37 118.89(14) . . ?
C37 C36 H36 120.6 . . ?
C36 C37 H37 119.9 . . ?
C38 C37 C36 120.29(14) . . ?
C38 C37 H37 119.9 . . ?
C37 C38 H38 119.3 . . ?
C37 C38 C39 121.47(14) . . ?
C39 C38 H38 119.3 . . ?
C38 C39 H39 121.5 . . ?
C40 C39 C38 117.04(14) . . ?
C40 C39 H39 121.5 . . ?
O2 C40 C35 113.34(13) . . ?
O2 C40 C39 123.99(13) . . ?
C39 C40 C35 122.68(14) . . ?

loop_
_geom_bond_atom_site_label_1
_geom_bond_atom_site_label_2
_geom_bond_distance
_geom_bond_site_symmetry_2
_geom_bond_publ_flag
O1 C9 1.4775(18) . ?
O1 C20 1.3734(19) . ?
N1 C7 1.2842(19) . ?
N1 C14 1.4924(19) . ?
C1 C2 1.402(2) . ?
C1 C6 1.398(2) . ?
C1 C7 1.482(2) . ?
C2 H2 0.9500 . ?
C2 C3 1.383(2) . ?
C3 H3 0.9500 . ?
C3 C4 1.393(2) . ?
C4 H4 0.9500 . ?
C4 C5 1.385(2) . ?
C5 H5 0.9500 . ?
C5 C6 1.392(2) . ?
C6 H6 0.9500 . ?
C7 C8 1.521(2) . ?
C8 H8A 0.9900 . ?
C8 H8B 0.9900 . ?
C8 C9 1.516(2) . ?
C9 C10 1.527(2) . ?
C9 C14 1.558(2) . ?
C10 H10A 0.9900 . ?
C10 H10B 0.9900 . ?
C10 C11 1.530(2) . ?
C11 H11A 0.9900 . ?
C11 H11B 0.9900 . ?
C11 C12 1.525(2) . ?
C12 H12A 0.9900 . ?
C12 H12B 0.9900 . ?
C12 C13 1.529(2) . ?
C13 H13A 0.9900 . ?
C13 H13B 0.9900 . ?
C13 C14 1.527(2) . ?
C14 C15 1.510(2) . ?
C15 C16 1.388(2) . ?
C15 C20 1.391(2) . ?
C16 H16 0.9500 . ?
C16 C17 1.393(2) . ?
C17 H17 0.9500 . ?
C17 C18 1.388(3) . ?
C18 H18 0.9500 . ?
C18 C19 1.397(3) . ?
C19 H19 0.9500 . ?
C19 C20 1.386(2) . ?
O2 C29 1.4766(17) . ?
O2 C40 1.3745(18) . ?
N2 C27 1.2844(19) . ?
N2 C34 1.4918(18) . ?
C21 C22 1.398(2) . ?
C21 C26 1.395(2) . ?
C21 C27 1.480(2) . ?
C22 H22 0.9500 . ?
C22 C23 1.388(2) . ?
C23 H23 0.9500 . ?
C23 C24 1.392(2) . ?
C24 H24 0.9500 . ?
C24 C25 1.385(2) . ?
C25 H25 0.9500 . ?
C25 C26 1.389(2) . ?
C26 H26 0.9500 . ?
C27 C28 1.519(2) . ?
C28 H28A 0.9900 . ?
C28 H28B 0.9900 . ?
C28 C29 1.514(2) . ?
C29 C30 1.525(2) . ?
C29 C34 1.562(2) . ?
C30 H30A 0.9900 . ?
C30 H30B 0.9900 . ?
C30 C31 1.530(2) . ?
C31 H31A 0.9900 . ?
C31 H31B 0.9900 . ?
C31 C32 1.528(2) . ?
C32 H32A 0.9900 . ?
C32 H32B 0.9900 . ?
C32 C33 1.531(2) . ?
C33 H33A 0.9900 . ?
C33 H33B 0.9900 . ?
C33 C34 1.533(2) . ?
C34 C35 1.513(2) . ?
C35 C36 1.387(2) . ?
C35 C40 1.391(2) . ?
C36 H36 0.9500 . ?
C36 C37 1.398(2) . ?
C37 H37 0.9500 . ?
C37 C38 1.390(2) . ?
C38 H38 0.9500 . ?
C38 C39 1.396(2) . ?
C39 H39 0.9500 . ?
C39 C40 1.383(2) . ?

loop_
_geom_torsion_atom_site_label_1
_geom_torsion_atom_site_label_2
_geom_torsion_atom_site_label_3
_geom_torsion_atom_site_label_4
_geom_torsion
_geom_torsion_site_symmetry_1
_geom_torsion_site_symmetry_2
_geom_torsion_site_symmetry_3
_geom_torsion_site_symmetry_4
_geom_torsion_publ_flag
O1 C9 C10 C11 157.29(12) . . . . ?
O1 C9 C14 N1 87.68(13) . . . . ?
O1 C9 C14 C13 -152.77(12) . . . . ?
O1 C9 C14 C15 -26.49(14) . . . . ?
N1 C7 C8 C9 -15.73(17) . . . . ?
N1 C14 C15 C16 85.3(2) . . . . ?
N1 C14 C15 C20 -91.15(14) . . . . ?
C1 C2 C3 C4 0.9(2) . . . . ?
C1 C7 C8 C9 164.45(13) . . . . ?
C2 C1 C6 C5 0.9(2) . . . . ?
C2 C1 C7 N1 11.4(2) . . . . ?
C2 C1 C7 C8 -168.84(14) . . . . ?
C2 C3 C4 C5 1.0(2) . . . . ?
C3 C4 C5 C6 -2.0(3) . . . . ?
C4 C5 C6 C1 1.0(3) . . . . ?
C6 C1 C2 C3 -1.9(2) . . . . ?
C6 C1 C7 N1 -170.09(15) . . . . ?
C6 C1 C7 C8 9.7(2) . . . . ?
C7 N1 C14 C9 15.13(15) . . . . ?
C7 N1 C14 C13 -108.63(14) . . . . ?
C7 N1 C14 C15 123.21(14) . . . . ?
C7 C1 C2 C3 176.70(14) . . . . ?
C7 C1 C6 C5 -177.67(15) . . . . ?
C7 C8 C9 O1 -86.43(13) . . . . ?
C7 C8 C9 C10 152.32(13) . . . . ?
C7 C8 C9 C14 23.00(14) . . . . ?
C8 C9 C10 C11 -81.80(17) . . . . ?
C8 C9 C14 N1 -24.05(14) . . . . ?
C8 C9 C14 C13 95.50(15) . . . . ?
C8 C9 C14 C15 -138.21(12) . . . . ?
C9 O1 C20 C15 -14.04(16) . . . . ?
C9 O1 C20 C19 166.90(14) . . . . ?
C9 C10 C11 C12 -57.08(17) . . . . ?
C9 C14 C15 C16 -164.45(16) . . . . ?
C9 C14 C15 C20 19.06(15) . . . . ?
C10 C9 C14 N1 -154.62(12) . . . . ?
C10 C9 C14 C13 -35.07(18) . . . . ?
C10 C9 C14 C15 91.21(14) . . . . ?
C10 C11 C12 C13 65.17(16) . . . . ?
C11 C12 C13 C14 -57.45(17) . . . . ?
C12 C13 C14 N1 159.75(12) . . . . ?
C12 C13 C14 C9 42.61(18) . . . . ?
C12 C13 C14 C15 -75.72(17) . . . . ?
C13 C14 C15 C16 -38.7(2) . . . . ?
C13 C14 C15 C20 144.79(13) . . . . ?
C14 N1 C7 C1 -179.93(13) . . . . ?
C14 N1 C7 C8 0.25(17) . . . . ?
C14 C9 C10 C11 41.72(18) . . . . ?
C14 C15 C16 C17 -174.81(15) . . . . ?
C14 C15 C20 O1 -4.09(17) . . . . ?
C14 C15 C20 C19 175.00(14) . . . . ?
C15 C16 C17 C18 0.0(2) . . . . ?
C16 C15 C20 O1 178.91(13) . . . . ?
C16 C15 C20 C19 -2.0(2) . . . . ?
C16 C17 C18 C19 -0.6(2) . . . . ?
C17 C18 C19 C20 0.0(2) . . . . ?
C18 C19 C20 O1 -179.72(14) . . . . ?
C18 C19 C20 C15 1.3(2) . . . . ?
C20 O1 C9 C8 134.71(12) . . . . ?
C20 O1 C9 C10 -97.83(14) . . . . ?
C20 O1 C9 C14 25.33(14) . . . . ?
C20 C15 C16 C17 1.3(2) . . . . ?
O2 C29 C30 C31 -158.53(12) . . . . ?
O2 C29 C34 N2 -88.67(12) . . . . ?
O2 C29 C34 C33 152.59(12) . . . . ?
O2 C29 C34 C35 25.17(13) . . . . ?
N2 C27 C28 C29 15.22(17) . . . . ?
N2 C34 C35 C36 -83.22(19) . . . . ?
N2 C34 C35 C40 92.50(14) . . . . ?
C21 C22 C23 C24 -0.5(2) . . . . ?
C21 C27 C28 C29 -164.30(13) . . . . ?
C22 C21 C26 C25 -0.8(2) . . . . ?
C22 C21 C27 N2 2.0(2) . . . . ?
C22 C21 C27 C28 -178.50(14) . . . . ?
C22 C23 C24 C25 -0.2(2) . . . . ?
C23 C24 C25 C26 0.4(2) . . . . ?
C24 C25 C26 C21 0.1(2) . . . . ?
C26 C21 C22 C23 1.0(2) . . . . ?
C26 C21 C27 N2 -174.15(15) . . . . ?
C26 C21 C27 C28 5.3(2) . . . . ?
C27 N2 C34 C29 -14.46(15) . . . . ?
C27 N2 C34 C33 108.33(14) . . . . ?
C27 N2 C34 C35 -122.46(13) . . . . ?
C27 C21 C22 C23 -175.20(14) . . . . ?
C27 C21 C26 C25 175.44(14) . . . . ?
C27 C28 C29 O2 87.66(13) . . . . ?
C27 C28 C29 C30 -151.48(13) . . . . ?
C27 C28 C29 C34 -22.02(14) . . . . ?
C28 C29 C30 C31 80.98(17) . . . . ?
C28 C29 C34 N2 22.98(14) . . . . ?
C28 C29 C34 C33 -95.75(14) . . . . ?
C28 C29 C34 C35 136.83(12) . . . . ?
C29 O2 C40 C35 13.49(16) . . . . ?
C29 O2 C40 C39 -166.59(13) . . . . ?
C29 C30 C31 C32 57.23(17) . . . . ?
C29 C34 C35 C36 166.27(15) . . . . ?
C29 C34 C35 C40 -18.01(15) . . . . ?
C30 C29 C34 N2 153.08(12) . . . . ?
C30 C29 C34 C33 34.34(18) . . . . ?
C30 C29 C34 C35 -93.07(14) . . . . ?
C30 C31 C32 C33 -64.98(16) . . . . ?
C31 C32 C33 C34 57.25(17) . . . . ?
C32 C33 C34 N2 -158.34(12) . . . . ?
C32 C33 C34 C29 -41.51(17) . . . . ?
C32 C33 C34 C35 77.10(16) . . . . ?
C33 C34 C35 C36 40.8(2) . . . . ?
C33 C34 C35 C40 -143.47(13) . . . . ?
C34 N2 C27 C21 179.20(13) . . . . ?
C34 N2 C27 C28 -0.31(18) . . . . ?
C34 C29 C30 C31 -42.15(18) . . . . ?
C34 C35 C36 C37 175.52(15) . . . . ?
C34 C35 C40 O2 3.77(16) . . . . ?
C34 C35 C40 C39 -176.15(13) . . . . ?
C35 C36 C37 C38 -0.3(2) . . . . ?
C36 C35 C40 O2 -179.84(12) . . . . ?
C36 C35 C40 C39 0.2(2) . . . . ?
C36 C37 C38 C39 0.0(2) . . . . ?
C37 C38 C39 C40 0.4(2) . . . . ?
C38 C39 C40 O2 179.53(13) . . . . ?
C38 C39 C40 C35 -0.6(2) . . . . ?
C40 O2 C29 C28 -133.33(12) . . . . ?
C40 O2 C29 C30 99.82(13) . . . . ?
C40 O2 C29 C34 -24.21(14) . . . . ?
C40 C35 C36 C37 0.2(2) . . . . ?
